data_1503379
loop_
_publ_author_name
'Kim, Youngmin'
'Kim, Mieock'
'Gabba\"i, Fran\,cois P'

_publ_section_title
;
 Synthesis and anion affinity of a bidendate sulfonium fluorosilane Lewis
 acid.
;
_journal_issue 3
_journal_name_full 'Organic letters'
_journal_page_first 600
_journal_page_last 602
_journal_paper_doi 10.1021/ol902641v
_journal_volume 12
_journal_year 2010
_chemical_formula_sum 'C37.25 H30.5 Cl2.5 F2 S Si'
_chemical_formula_weight 664.89
_chemical_name_systematic
; 
 ? 
;
_space_group_IT_number 85
_symmetry_cell_setting tetragonal
_symmetry_space_group_name_Hall '-P 4a'
_symmetry_space_group_name_H-M 'P 4/n :2'
_atom_sites_solution_hydrogens geom
_atom_sites_solution_primary direct
_atom_sites_solution_secondary difmap
_audit_creation_method SHELXL-97
_cell_angle_alpha 90.00
_cell_angle_beta 90.00
_cell_angle_gamma 90.00
_cell_formula_units_Z 8
_cell_length_a 24.029(3)
_cell_length_b 24.029(3)
_cell_length_c 11.095(2)
_cell_measurement_temperature 163(2)
_cell_volume 6406.2(16)
_computing_cell_refinement 'Bruker SMART'
_computing_data_collection 'Bruker SMART'
_computing_data_reduction 'Bruker SMART'
_computing_molecular_graphics 'Bruker SHELXTL'
_computing_publication_material 'Bruker SHELXTL'
_computing_structure_refinement 'SHELXL-97 (Sheldrick, 1997)'
_computing_structure_solution 'SHELXS-97 (Sheldrick, 1990)'
_diffrn_ambient_temperature 163(2)
_diffrn_measured_fraction_theta_full 0.996
_diffrn_measured_fraction_theta_max 0.996
_diffrn_measurement_device_type 'CCD area detector'
_diffrn_measurement_method 'phi and omega scans'
_diffrn_radiation_monochromator graphite
_diffrn_radiation_source 'fine-focus sealed tube'
_diffrn_radiation_type MoK\a
_diffrn_radiation_wavelength 0.71073
_diffrn_reflns_av_R_equivalents 0.0769
_diffrn_reflns_av_sigmaI/netI 0.0538
_diffrn_reflns_limit_h_max 15
_diffrn_reflns_limit_h_min -27
_diffrn_reflns_limit_k_max 27
_diffrn_reflns_limit_k_min -27
_diffrn_reflns_limit_l_max 12
_diffrn_reflns_limit_l_min -11
_diffrn_reflns_number 29982
_diffrn_reflns_theta_full 23.98
_diffrn_reflns_theta_max 23.98
_diffrn_reflns_theta_min 1.69
_exptl_absorpt_coefficient_mu 0.386
_exptl_absorpt_correction_T_max 0.9552
_exptl_absorpt_correction_T_min 0.9098
_exptl_absorpt_correction_type multi-scan
_exptl_absorpt_process_details sadabs
_exptl_crystal_colour yellow
_exptl_crystal_density_diffrn 1.379
_exptl_crystal_density_method 'not measured'
_exptl_crystal_description block
_exptl_crystal_F_000 2756
_exptl_crystal_size_max 0.25
_exptl_crystal_size_mid 0.16
_exptl_crystal_size_min 0.12
_refine_diff_density_max 0.969
_refine_diff_density_min -0.812
_refine_diff_density_rms 0.083
_refine_ls_extinction_method none
_refine_ls_goodness_of_fit_ref 1.001
_refine_ls_hydrogen_treatment constr
_refine_ls_matrix_type full
_refine_ls_number_parameters 401
_refine_ls_number_reflns 5022
_refine_ls_number_restraints 2
_refine_ls_restrained_S_all 1.001
_refine_ls_R_factor_all 0.1032
_refine_ls_R_factor_gt 0.0649
_refine_ls_shift/su_max 0.171
_refine_ls_shift/su_mean 0.003
_refine_ls_structure_factor_coef Fsqd
_refine_ls_weighting_details 'calc w=1/[\s^2^(Fo^2^)+(0.0150P)^2^+43.0000P] where P=(Fo^2^+2Fc^2^)/3'
_refine_ls_weighting_scheme calc
_refine_ls_wR_factor_gt 0.1359
_refine_ls_wR_factor_ref 0.1703
_reflns_number_gt 3383
_reflns_number_total 5022
_reflns_threshold_expression >2sigma(I)
_cod_data_source_file ol902641v_si_001.cif
_cod_data_source_block n
_cod_original_cell_volume 6406.4(18)
_cod_original_sg_symbol_H-M p4/n
_cod_original_formula_sum 'C37.25 H30.50 Cl2.50 F2 S Si'
_cod_database_code 1503379

loop_
_symmetry_equiv_pos_as_xyz
'x, y, z'
'-y+1/2, x, z'
'-x+1/2, -y+1/2, z'
'y, -x+1/2, z'
'-x, -y, -z'
'y-1/2, -x, -z'
'x-1/2, y-1/2, -z'
'-y, x-1/2, -z'

loop_
_atom_site_label
_atom_site_type_symbol
_atom_site_fract_x
_atom_site_fract_y
_atom_site_fract_z
_atom_site_U_iso_or_equiv
_atom_site_adp_type
_atom_site_occupancy
_atom_site_symmetry_multiplicity
_atom_site_calc_flag
_atom_site_refinement_flags
Si1 Si 0.32261(5) 0.52426(5) -0.02796(12) 0.0221(3) Uani 1 1 d .
S1 S 0.20089(5) 0.49704(5) 0.11450(12) 0.0283(3) Uani 1 1 d .
F1 F 0.37977(10) 0.55201(11) 0.0406(2) 0.0322(7) Uani 1 1 d .
F2 F 0.26262(10) 0.49796(10) -0.0932(2) 0.0235(6) Uani 1 1 d .
C1 C 0.22664(18) 0.56710(18) 0.1162(4) 0.0241(11) Uani 1 1 d .
C2 C 0.19689(19) 0.6073(2) 0.1767(5) 0.0294(12) Uani 1 1 d .
H9A H 0.1621 0.5985 0.2127 0.035 Uiso 1 1 calc R
C3 C 0.2181(2) 0.6606(2) 0.1846(5) 0.0360(13) Uani 1 1 d .
H22A H 0.1984 0.6887 0.2272 0.043 Uiso 1 1 calc R
C4 C 0.2683(2) 0.6724(2) 0.1297(5) 0.0342(13) Uani 1 1 d .
H19A H 0.2831 0.7091 0.1335 0.041 Uiso 1 1 calc R
C5 C 0.2974(2) 0.6312(2) 0.0693(5) 0.0318(12) Uani 1 1 d .
H27A H 0.3320 0.6404 0.0331 0.038 Uiso 1 1 calc R
C6 C 0.27804(18) 0.57677(19) 0.0593(4) 0.0257(11) Uani 1 1 d .
C7 C 0.1389(2) 0.5019(2) 0.0260(6) 0.0464(16) Uani 1 1 d .
H32A H 0.1489 0.5064 -0.0591 0.070 Uiso 1 1 calc R
H32B H 0.1170 0.5341 0.0526 0.070 Uiso 1 1 calc R
H32C H 0.1169 0.4679 0.0359 0.070 Uiso 1 1 calc R
C8 C 0.1749(3) 0.4889(2) 0.2643(6) 0.0566(18) Uani 1 1 d .
H38A H 0.2061 0.4857 0.3206 0.085 Uiso 1 1 calc R
H38B H 0.1520 0.4551 0.2687 0.085 Uiso 1 1 calc R
H38C H 0.1521 0.5213 0.2857 0.085 Uiso 1 1 calc R
C9 C 0.35001(18) 0.54684(18) -0.1846(4) 0.0225(10) Uani 1 1 d .
C10 C 0.31614(19) 0.57681(18) -0.2678(5) 0.0264(11) Uani 1 1 d .
C11 C 0.26030(19) 0.59359(18) -0.2417(5) 0.0273(11) Uani 1 1 d .
H24A H 0.2451 0.5859 -0.1644 0.033 Uiso 1 1 calc R
C12 C 0.2283(2) 0.6204(2) -0.3251(5) 0.0364(13) Uani 1 1 d .
H23A H 0.1914 0.6311 -0.3043 0.044 Uiso 1 1 calc R
C13 C 0.2486(2) 0.6326(2) -0.4417(5) 0.0453(15) Uani 1 1 d .
H30A H 0.2252 0.6501 -0.4994 0.054 Uiso 1 1 calc R
C14 C 0.3012(2) 0.6192(2) -0.4702(5) 0.0454(15) Uani 1 1 d .
H28A H 0.3150 0.6280 -0.5482 0.055 Uiso 1 1 calc R
C15 C 0.3370(2) 0.5921(2) -0.3859(5) 0.0331(12) Uani 1 1 d .
C16 C 0.3916(2) 0.5795(2) -0.4152(5) 0.0367(13) Uani 1 1 d .
H18A H 0.4057 0.5907 -0.4914 0.044 Uiso 1 1 calc R
C17 C 0.4263(2) 0.5510(2) -0.3367(5) 0.0320(12) Uani 1 1 d .
C18 C 0.4826(2) 0.5387(2) -0.3683(5) 0.0399(14) Uani 1 1 d .
H25A H 0.4965 0.5503 -0.4444 0.048 Uiso 1 1 calc R
C19 C 0.5163(2) 0.5109(2) -0.2927(5) 0.0385(14) Uani 1 1 d .
H26A H 0.5538 0.5037 -0.3150 0.046 Uiso 1 1 calc R
C20 C 0.4961(2) 0.4924(2) -0.1804(5) 0.0309(12) Uani 1 1 d .
H12A H 0.5201 0.4722 -0.1283 0.037 Uiso 1 1 calc R
C21 C 0.44318(18) 0.50289(18) -0.1452(5) 0.0259(11) Uani 1 1 d .
H15A H 0.4307 0.4894 -0.0693 0.031 Uiso 1 1 calc R
C22 C 0.40542(18) 0.53388(18) -0.2200(4) 0.0238(11) Uani 1 1 d .
C23 C 0.33674(18) 0.4523(2) 0.0407(4) 0.0280(12) Uani 1 1 d .
C24 C 0.3394(2) 0.4445(3) 0.1679(5) 0.0393(14) Uani 1 1 d .
C25 C 0.3349(2) 0.4889(3) 0.2512(5) 0.0516(18) Uani 1 1 d .
H29A H 0.3308 0.5258 0.2213 0.062 Uiso 1 1 calc R
C26 C 0.3364(2) 0.4807(4) 0.3746(6) 0.075(3) Uani 1 1 d .
H43A H 0.3320 0.5112 0.4281 0.089 Uiso 1 1 calc R
C27 C 0.3446(3) 0.4269(5) 0.4198(7) 0.102(4) Uani 1 1 d .
H36A H 0.3473 0.4213 0.5044 0.123 Uiso 1 1 calc R
C28 C 0.3488(3) 0.3833(5) 0.3452(8) 0.095(3) Uani 1 1 d .
H45A H 0.3539 0.3472 0.3785 0.114 Uiso 1 1 calc R
C29 C 0.3459(2) 0.3891(3) 0.2176(6) 0.059(2) Uani 1 1 d .
C30 C 0.3499(2) 0.3443(3) 0.1409(8) 0.068(2) Uani 1 1 d .
H35A H 0.3543 0.3082 0.1745 0.082 Uiso 1 1 calc R
C31 C 0.3477(2) 0.3498(2) 0.0167(7) 0.0514(18) Uani 1 1 d .
C32 C 0.3514(2) 0.3029(2) -0.0610(9) 0.066(2) Uani 1 1 d .
H34A H 0.3564 0.2669 -0.0270 0.080 Uiso 1 1 calc R
C33 C 0.3480(3) 0.3082(3) -0.1817(9) 0.073(2) Uani 1 1 d .
H40A H 0.3501 0.2762 -0.2318 0.088 Uiso 1 1 calc R
C34 C 0.3414(2) 0.3606(2) -0.2326(7) 0.0530(17) Uani 1 1 d .
H37A H 0.3395 0.3641 -0.3178 0.064 Uiso 1 1 calc R
C35 C 0.33773(19) 0.4068(2) -0.1630(5) 0.0312(12) Uani 1 1 d .
H16A H 0.3332 0.4420 -0.2009 0.037 Uiso 1 1 calc R
C36 C 0.34042(18) 0.4044(2) -0.0338(5) 0.0312(12) Uani 1 1 d .
C37 C 0.4728(3) 0.2950(3) -0.3462(7) 0.068(2) Uani 1 1 d .
H10A H 0.5060 0.2729 -0.3681 0.081 Uiso 1 1 calc R
H10B H 0.4594 0.2815 -0.2671 0.081 Uiso 1 1 calc R
C38 C 0.271(3) 0.230(3) 0.4641(14) 0.133(3) Uani 0.25 1 d PD
H38F H 0.3091 0.2201 0.4691 0.160 Uiso 0.25 1 d PR
H38D H 0.2484 0.1981 0.4814 0.160 Uiso 0.25 1 d PR
Cl1 Cl 0.42168(8) 0.28366(9) -0.45230(17) 0.0763(6) Uani 1 1 d .
Cl2 Cl 0.49189(9) 0.36421(8) -0.3325(2) 0.0812(6) Uani 1 1 d .
Cl3 Cl 0.2500 0.2500 0.3201(5) 0.133(3) Uani 1 4 d SD
Cl4 Cl 0.2362(10) 0.2702(10) 0.5692(8) 0.133(3) Uani 0.25 1 d PD

loop_
_atom_site_aniso_label
_atom_site_aniso_U_11
_atom_site_aniso_U_22
_atom_site_aniso_U_33
_atom_site_aniso_U_23
_atom_site_aniso_U_13
_atom_site_aniso_U_12
Si1 0.0143(6) 0.0227(7) 0.0293(7) -0.0024(6) -0.0021(6) 0.0015(5)
S1 0.0217(6) 0.0224(6) 0.0408(7) 0.0012(6) 0.0042(6) -0.0002(5)
F1 0.0181(13) 0.0396(16) 0.0389(17) -0.0157(14) -0.0038(12) 0.0000(12)
F2 0.0179(13) 0.0230(13) 0.0296(15) 0.0021(11) -0.0045(11) -0.0010(10)
C1 0.021(2) 0.019(2) 0.032(3) -0.001(2) -0.002(2) 0.0005(19)
C2 0.019(2) 0.028(3) 0.041(3) 0.004(2) 0.002(2) 0.004(2)
C3 0.026(3) 0.027(3) 0.055(4) -0.010(3) 0.000(3) 0.007(2)
C4 0.029(3) 0.017(2) 0.057(4) -0.006(2) -0.004(3) 0.004(2)
C5 0.020(2) 0.032(3) 0.043(3) -0.001(2) 0.004(2) -0.003(2)
C6 0.019(2) 0.023(2) 0.035(3) -0.001(2) -0.003(2) 0.000(2)
C7 0.019(3) 0.039(3) 0.081(5) -0.006(3) -0.011(3) 0.000(2)
C8 0.073(4) 0.034(3) 0.063(4) 0.001(3) 0.027(4) -0.006(3)
C9 0.017(2) 0.016(2) 0.034(3) -0.003(2) -0.004(2) -0.0033(18)
C10 0.026(3) 0.017(2) 0.036(3) 0.000(2) -0.002(2) -0.004(2)
C11 0.024(2) 0.019(2) 0.038(3) 0.002(2) -0.002(2) 0.000(2)
C12 0.031(3) 0.028(3) 0.051(4) 0.005(3) -0.008(3) 0.003(2)
C13 0.039(3) 0.046(3) 0.051(4) 0.024(3) -0.009(3) 0.006(3)
C14 0.048(4) 0.045(3) 0.043(3) 0.021(3) 0.002(3) -0.001(3)
C15 0.033(3) 0.029(3) 0.038(3) 0.010(2) 0.001(2) -0.006(2)
C16 0.036(3) 0.037(3) 0.037(3) 0.011(3) 0.007(3) -0.005(2)
C17 0.025(3) 0.026(3) 0.045(3) 0.000(2) 0.007(2) -0.006(2)
C18 0.031(3) 0.042(3) 0.046(3) 0.003(3) 0.013(3) -0.003(2)
C19 0.019(3) 0.039(3) 0.057(4) -0.008(3) 0.015(3) -0.002(2)
C20 0.022(2) 0.028(3) 0.043(3) -0.009(2) -0.002(2) 0.003(2)
C21 0.021(2) 0.022(2) 0.034(3) -0.008(2) 0.001(2) -0.001(2)
C22 0.019(2) 0.022(2) 0.031(3) -0.002(2) -0.002(2) -0.0043(19)
C23 0.011(2) 0.042(3) 0.031(3) 0.006(2) 0.002(2) 0.004(2)
C24 0.015(2) 0.068(4) 0.035(3) 0.013(3) 0.004(2) 0.008(3)
C25 0.020(3) 0.105(5) 0.030(3) 0.008(3) -0.004(2) 0.007(3)
C26 0.028(3) 0.156(8) 0.040(4) -0.002(5) -0.002(3) 0.004(4)
C27 0.048(5) 0.221(13) 0.038(5) 0.054(6) 0.004(4) 0.010(6)
C28 0.053(5) 0.163(9) 0.069(6) 0.076(6) 0.014(4) 0.016(5)
C29 0.029(3) 0.099(6) 0.049(4) 0.049(4) 0.004(3) 0.013(3)
C30 0.032(3) 0.068(5) 0.105(6) 0.054(5) 0.010(4) 0.010(3)
C31 0.019(3) 0.039(3) 0.095(5) 0.026(4) 0.008(3) 0.007(2)
C32 0.037(3) 0.020(3) 0.143(7) 0.017(4) 0.021(4) 0.012(3)
C33 0.062(5) 0.032(4) 0.125(7) -0.013(4) 0.038(5) 0.001(3)
C34 0.045(4) 0.035(3) 0.078(5) -0.015(3) 0.021(3) -0.004(3)
C35 0.025(3) 0.021(3) 0.047(3) -0.005(2) 0.011(2) -0.003(2)
C36 0.012(2) 0.027(3) 0.054(4) 0.012(3) 0.006(2) 0.002(2)
C37 0.055(4) 0.055(4) 0.093(6) 0.029(4) -0.020(4) 0.003(3)
C38 0.148(6) 0.157(7) 0.095(3) 0.042(7) 0.069(7) 0.088(6)
Cl1 0.0776(13) 0.0937(14) 0.0576(11) -0.0210(10) -0.0083(10) 0.0223(11)
Cl2 0.0869(14) 0.0501(10) 0.1067(16) 0.0016(11) 0.0189(12) -0.0083(10)
Cl3 0.148(6) 0.157(7) 0.095(3) 0.042(7) 0.069(7) 0.088(6)
Cl4 0.148(6) 0.157(7) 0.095(3) 0.042(7) 0.069(7) 0.088(6)

loop_
_atom_type_symbol
_atom_type_description
_atom_type_scat_dispersion_real
_atom_type_scat_dispersion_imag
_atom_type_scat_source
C C 0.0033 0.0016 'International Tables Vol C Tables 4.2.6.8 and 6.1.1.4'
H H 0.0000 0.0000 'International Tables Vol C Tables 4.2.6.8 and 6.1.1.4'
F F 0.0171 0.0103 'International Tables Vol C Tables 4.2.6.8 and 6.1.1.4'
Si Si 0.0817 0.0704 'International Tables Vol C Tables 4.2.6.8 and 6.1.1.4'
S S 0.1246 0.1234 'International Tables Vol C Tables 4.2.6.8 and 6.1.1.4'
Cl Cl 0.1484 0.1585 'International Tables Vol C Tables 4.2.6.8 and 6.1.1.4'

loop_
_geom_angle_atom_site_label_1
_geom_angle_atom_site_label_2
_geom_angle_atom_site_label_3
_geom_angle
_geom_angle_site_symmetry_1
_geom_angle_site_symmetry_3
F1 Si1 F2 177.32(15) . .
F1 Si1 C6 88.12(17) . .
F2 Si1 C6 89.22(17) . .
F1 Si1 C23 91.88(18) . .
F2 Si1 C23 89.10(17) . .
C6 Si1 C23 119.4(2) . .
F1 Si1 C9 90.97(17) . .
F2 Si1 C9 90.57(16) . .
C6 Si1 C9 117.3(2) . .
C23 Si1 C9 123.2(2) . .
C8 S1 C7 103.1(3) . .
C8 S1 C1 102.4(3) . .
C7 S1 C1 103.4(2) . .
C2 C1 C6 124.0(4) . .
C2 C1 S1 119.0(4) . .
C6 C1 S1 117.0(3) . .
C1 C2 C3 119.3(5) . .
C1 C2 H9A 120.3 . .
C3 C2 H9A 120.3 . .
C2 C3 C4 119.0(5) . .
C2 C3 H22A 120.5 . .
C4 C3 H22A 120.5 . .
C3 C4 C5 120.4(5) . .
C3 C4 H19A 119.8 . .
C5 C4 H19A 119.8 . .
C4 C5 C6 122.8(5) . .
C4 C5 H27A 118.6 . .
C6 C5 H27A 118.6 . .
C5 C6 C1 114.4(4) . .
C5 C6 Si1 118.1(4) . .
C1 C6 Si1 127.5(3) . .
S1 C7 H32A 109.5 . .
S1 C7 H32B 109.5 . .
H32A C7 H32B 109.5 . .
S1 C7 H32C 109.5 . .
H32A C7 H32C 109.5 . .
H32B C7 H32C 109.5 . .
S1 C8 H38A 109.5 . .
S1 C8 H38B 109.5 . .
H38A C8 H38B 109.5 . .
S1 C8 H38C 109.5 . .
H38A C8 H38C 109.5 . .
H38B C8 H38C 109.5 . .
C22 C9 C10 117.8(4) . .
C22 C9 Si1 120.3(3) . .
C10 C9 Si1 121.9(3) . .
C9 C10 C11 123.1(4) . .
C9 C10 C15 121.0(4) . .
C11 C10 C15 115.8(4) . .
C12 C11 C10 121.6(5) . .
C12 C11 H24A 119.2 . .
C10 C11 H24A 119.2 . .
C11 C12 C13 121.5(5) . .
C11 C12 H23A 119.2 . .
C13 C12 H23A 119.2 . .
C14 C13 C12 119.5(5) . .
C14 C13 H30A 120.3 . .
C12 C13 H30A 120.3 . .
C13 C14 C15 121.4(5) . .
C13 C14 H28A 119.3 . .
C15 C14 H28A 119.3 . .
C16 C15 C14 121.0(5) . .
C16 C15 C10 119.0(5) . .
C14 C15 C10 120.0(5) . .
C17 C16 C15 122.0(5) . .
C17 C16 H18A 119.0 . .
C15 C16 H18A 119.0 . .
C16 C17 C18 121.2(5) . .
C16 C17 C22 119.6(4) . .
C18 C17 C22 119.2(5) . .
C19 C18 C17 121.4(5) . .
C19 C18 H25A 119.3 . .
C17 C18 H25A 119.3 . .
C18 C19 C20 120.1(5) . .
C18 C19 H26A 119.9 . .
C20 C19 H26A 119.9 . .
C21 C20 C19 121.3(5) . .
C21 C20 H12A 119.3 . .
C19 C20 H12A 119.3 . .
C20 C21 C22 121.5(5) . .
C20 C21 H15A 119.2 . .
C22 C21 H15A 119.2 . .
C9 C22 C21 123.0(4) . .
C9 C22 C17 120.5(4) . .
C21 C22 C17 116.4(4) . .
C36 C23 C24 117.9(5) . .
C36 C23 Si1 120.7(4) . .
C24 C23 Si1 121.2(4) . .
C25 C24 C23 123.0(5) . .
C25 C24 C29 116.9(6) . .
C23 C24 C29 120.1(6) . .
C26 C25 C24 122.4(7) . .
C26 C25 H29A 118.8 . .
C24 C25 H29A 118.8 . .
C25 C26 C27 119.4(8) . .
C25 C26 H43A 120.3 . .
C27 C26 H43A 120.3 . .
C28 C27 C26 120.8(7) . .
C28 C27 H36A 119.6 . .
C26 C27 H36A 119.6 . .
C27 C28 C29 122.2(9) . .
C27 C28 H45A 118.9 . .
C29 C28 H45A 118.9 . .
C30 C29 C28 122.3(8) . .
C30 C29 C24 119.4(6) . .
C28 C29 C24 118.3(8) . .
C29 C30 C31 122.7(6) . .
C29 C30 H35A 118.7 . .
C31 C30 H35A 118.7 . .
C30 C31 C32 121.8(6) . .
C30 C31 C36 118.6(6) . .
C32 C31 C36 119.7(6) . .
C33 C32 C31 121.6(6) . .
C33 C32 H34A 119.2 . .
C31 C32 H34A 119.2 . .
C32 C33 C34 119.8(7) . .
C32 C33 H40A 120.1 . .
C34 C33 H40A 120.1 . .
C35 C34 C33 121.2(7) . .
C35 C34 H37A 119.4 . .
C33 C34 H37A 119.4 . .
C34 C35 C36 122.1(5) . .
C34 C35 H16A 118.9 . .
C36 C35 H16A 118.9 . .
C23 C36 C35 123.0(4) . .
C23 C36 C31 121.4(5) . .
C35 C36 C31 115.6(5) . .
Cl1 C37 Cl2 113.7(4) . .
Cl1 C37 H10A 108.8 . .
Cl2 C37 H10A 108.8 . .
Cl1 C37 H10B 108.8 . .
Cl2 C37 H10B 108.8 . .
H10A C37 H10B 107.7 . .
C38 C38 C38 90.000(6) 2 4
C38 C38 Cl4 91(2) 2 3
C38 C38 Cl4 82(4) 4 3
C38 C38 C38 45.000(11) 2 3
C38 C38 C38 45.000(7) 4 3
Cl4 C38 C38 84.8(14) 3 3
C38 C38 Cl4 55(2) 2 4
C38 C38 Cl4 90(2) 4 4
Cl4 C38 Cl4 36.0(14) 3 4
C38 C38 Cl4 67(3) 3 4
C38 C38 Cl4 84(3) 2 2
C38 C38 Cl4 50.3(13) 4 2
Cl4 C38 Cl4 32.6(13) 3 2
C38 C38 Cl4 58(3) 3 2
Cl4 C38 Cl4 46.9(9) 4 2
C38 C38 Cl4 55(2) 2 .
C38 C38 Cl4 62(3) 4 .
Cl4 C38 Cl4 43.0(11) 3 .
C38 C38 Cl4 43.0(9) 3 .
Cl4 C38 Cl4 28.7(6) 4 .
Cl4 C38 Cl4 28.9(6) 2 .
C38 C38 Cl3 73.9(4) 2 .
C38 C38 Cl3 73.9(4) 4 .
Cl4 C38 Cl3 151(2) 3 .
C38 C38 Cl3 66.9(6) 3 .
Cl4 C38 Cl3 127(3) 4 .
Cl4 C38 Cl3 120(3) 2 .
Cl4 C38 Cl3 109.6(12) . .
C38 C38 H38F 106.3 2 .
C38 C38 H38F 163.4 4 .
Cl4 C38 H38F 94.2 3 .
C38 C38 H38F 151.1 3 .
Cl4 C38 H38F 95.9 4 .
Cl4 C38 H38F 126.7 2 .
Cl4 C38 H38F 124.5 . .
Cl3 C38 H38F 113.4 . .
C38 C38 H38D 142.6 2 .
C38 C38 H38D 55.1 4 .
Cl4 C38 H38D 73.4 3 .
C38 C38 H38D 99.0 3 .
Cl4 C38 H38D 106.8 4 .
Cl4 C38 H38D 64.3 2 .
Cl4 C38 H38D 92.8 . .
Cl3 C38 H38D 104.2 . .
H38F C38 H38D 108.3 . .
C38 Cl3 C38 32.3(9) 2 3
C38 Cl3 C38 46.3(13) 2 4
C38 Cl3 C38 32.3(9) 3 4
C38 Cl3 C38 32.3(9) 2 .
C38 Cl3 C38 46.3(13) 3 .
C38 Cl3 C38 32.3(9) 4 .
Cl4 Cl4 Cl4 90.000(1) 4 2
Cl4 Cl4 C38 98(3) 4 3
Cl4 Cl4 C38 88(4) 2 3
Cl4 Cl4 Cl4 45.000(3) 4 3
Cl4 Cl4 Cl4 45.000(2) 2 3
C38 Cl4 Cl4 93.9(16) 3 3
Cl4 Cl4 C38 56(3) 4 2
Cl4 Cl4 C38 96(2) 2 2
C38 Cl4 C38 42.5(17) 3 2
Cl4 Cl4 C38 72(4) 3 2
Cl4 Cl4 C38 88(3) 4 4
Cl4 Cl4 C38 49.7(16) 2 4
C38 Cl4 C38 39.1(16) 3 4
Cl4 Cl4 C38 61(3) 3 4
C38 Cl4 C38 55.1(16) 2 4
Cl4 Cl4 C38 55(2) 4 .
Cl4 Cl4 C38 63(3) 2 .
C38 Cl4 C38 52.2(17) 3 .
Cl4 Cl4 C38 43.1(9) 3 .
C38 Cl4 C38 34.2(9) 2 .
C38 Cl4 C38 33.9(9) 4 .

loop_
_geom_bond_atom_site_label_1
_geom_bond_atom_site_label_2
_geom_bond_distance
_geom_bond_site_symmetry_2
Si1 F1 1.706(3) .
Si1 F2 1.732(3) .
Si1 C6 1.918(5) .
Si1 C23 1.920(5) .
Si1 C9 1.937(5) .
S1 C8 1.787(6) .
S1 C7 1.788(5) .
S1 C1 1.794(4) .
C1 C2 1.377(7) .
C1 C6 1.406(6) .
C2 C3 1.381(7) .
C2 H9A 0.9500 .
C3 C4 1.382(7) .
C3 H22A 0.9500 .
C4 C5 1.386(7) .
C4 H19A 0.9500 .
C5 C6 1.393(7) .
C5 H27A 0.9500 .
C7 H32A 0.9800 .
C7 H32B 0.9800 .
C7 H32C 0.9800 .
C8 H38A 0.9800 .
C8 H38B 0.9800 .
C8 H38C 0.9800 .
C9 C22 1.422(6) .
C9 C10 1.426(6) .
C10 C11 1.431(7) .
C10 C15 1.449(7) .
C11 C12 1.365(7) .
C11 H24A 0.9500 .
C12 C13 1.413(8) .
C12 H23A 0.9500 .
C13 C14 1.342(8) .
C13 H30A 0.9500 .
C14 C15 1.428(7) .
C14 H28A 0.9500 .
C15 C16 1.386(7) .
C16 C17 1.386(7) .
C16 H18A 0.9500 .
C17 C18 1.429(7) .
C17 C22 1.449(7) .
C18 C19 1.343(8) .
C18 H25A 0.9500 .
C19 C20 1.409(7) .
C19 H26A 0.9500 .
C20 C21 1.354(7) .
C20 H12A 0.9500 .
C21 C22 1.438(7) .
C21 H15A 0.9500 .
C23 C36 1.420(7) .
C23 C24 1.425(7) .
C24 C25 1.416(9) .
C24 C29 1.450(9) .
C25 C26 1.384(9) .
C25 H29A 0.9500 .
C26 C27 1.401(13) .
C26 H43A 0.9500 .
C27 C28 1.339(14) .
C27 H36A 0.9500 .
C28 C29 1.424(10) .
C28 H45A 0.9500 .
C29 C30 1.375(10) .
C30 C31 1.385(10) .
C30 H35A 0.9500 .
C31 C32 1.421(10) .
C31 C36 1.438(7) .
C32 C33 1.348(11) .
C32 H34A 0.9500 .
C33 C34 1.390(9) .
C33 H40A 0.9500 .
C34 C35 1.356(7) .
C34 H37A 0.9500 .
C35 C36 1.436(7) .
C35 H16A 0.9500 .
C37 Cl1 1.722(7) .
C37 Cl2 1.732(7) .
C37 H10A 0.9900 .
C37 H10B 0.9900 .
C38 C38 0.97(3) 2
C38 C38 0.97(3) 4
C38 Cl4 1.18(2) 3
C38 C38 1.37(4) 3
C38 Cl4 1.42(4) 4
C38 Cl4 1.53(4) 2
C38 Cl4 1.720(17) .
C38 Cl3 1.737(17) .
C38 H38F 0.9598 .
C38 H38D 0.9600 .
Cl3 C38 1.737(17) 2
Cl3 C38 1.737(17) 3
Cl3 C38 1.737(17) 4
Cl4 Cl4 0.832(14) 4
Cl4 Cl4 0.832(14) 2
Cl4 C38 1.18(2) 3
Cl4 Cl4 1.176(19) 3
Cl4 C38 1.42(4) 2
Cl4 C38 1.53(4) 4
